data_4115753
loop_
_publ_author_name
'Jun Harada'
'Keiichiro Ogawa'

_publ_section_title
;
 Invisible but Common Motion in Organic Crystals: A Pedal Motion in
 Stilbenes and Azobenzenes
;
_journal_name_full 'Journal of the American Chemical Society'
_journal_page_first 10884
_journal_page_last 10888
_journal_paper_doi 10.1021/ja011197d
_journal_volume 123
_journal_year 2001
_chemical_formula_sum 'C14 H12'
_chemical_formula_weight 180.24
_chemical_melting_point 398
_chemical_name_common (E)-stilbene
_chemical_name_systematic
;
(E)-1,2-diphenylethene
;
_space_group_IT_number 14
_symmetry_cell_setting monoclinic
_symmetry_space_group_name_Hall '-P 2yab'
_symmetry_space_group_name_H-M 'P 1 21/a 1'
_atom_sites_solution_hydrogens geom
_atom_sites_solution_primary direct
_atom_sites_solution_secondary geom
_audit_creation_method SHELXL-97
_cell_angle_alpha 90.00
_cell_angle_beta 111.8100(10)
_cell_angle_gamma 90.00
_cell_formula_units_Z 4
_cell_length_a 12.4420(8)
_cell_length_b 5.7616(4)
_cell_length_c 15.8823(11)
_cell_measurement_reflns_used 4031
_cell_measurement_temperature 373
_cell_measurement_theta_max 25.8
_cell_measurement_theta_min 2.6
_cell_volume 1057.04(12)
_computing_cell_refinement 'SAINT (Bruker, 1998)'
_computing_data_collection 'SMART (Bruker, 1998)'
_computing_data_reduction SAINT
_computing_molecular_graphics 'SHELXTL (Sheldrick, 1997)'
_computing_publication_material SHELXTL
_computing_structure_refinement 'SHELXL-97 (Sheldrick, 1997)'
_computing_structure_solution 'SHELXS-97 (Sheldrick, 1990)'
_diffrn_ambient_temperature 373
_diffrn_detector_area_resol_mean 8.192
_diffrn_measured_fraction_theta_full 0.999
_diffrn_measured_fraction_theta_max 0.999
_diffrn_measurement_device_type 'Bruker SMART 1000 CCD diffractometer'
_diffrn_measurement_method \w_scan
_diffrn_radiation_monochromator graphite
_diffrn_radiation_source 'fine-focus sealed tube'
_diffrn_radiation_type MoK\a
_diffrn_radiation_wavelength 0.71073
_diffrn_reflns_av_R_equivalents 0.0170
_diffrn_reflns_av_sigmaI/netI 0.0122
_diffrn_reflns_limit_h_max 16
_diffrn_reflns_limit_h_min -16
_diffrn_reflns_limit_k_max 7
_diffrn_reflns_limit_k_min -7
_diffrn_reflns_limit_l_max 20
_diffrn_reflns_limit_l_min -20
_diffrn_reflns_number 13415
_diffrn_reflns_theta_full 27.51
_diffrn_reflns_theta_max 27.51
_diffrn_reflns_theta_min 2.76
_diffrn_standards_decay_% 3
_exptl_absorpt_coefficient_mu 0.064
_exptl_absorpt_correction_T_max 0.974554
_exptl_absorpt_correction_T_min 0.761241
_exptl_absorpt_correction_type multi-scan
_exptl_absorpt_process_details 'SADABS (Sheldrick, 1996)'
_exptl_crystal_colour colorless
_exptl_crystal_density_diffrn 1.133
_exptl_crystal_description block
_exptl_crystal_F_000 384
_exptl_crystal_size_max 0.80
_exptl_crystal_size_mid 0.40
_exptl_crystal_size_min 0.40
_refine_diff_density_max 0.215
_refine_diff_density_min -0.211
_refine_diff_density_rms 0.027
_refine_ls_extinction_coef 0.039(7)
_refine_ls_extinction_expression Fc^*^=kFc[1+0.001xFc^2^\l^3^/sin(2\q)]^-1/4^
_refine_ls_extinction_method SHELXL
_refine_ls_goodness_of_fit_ref 1.078
_refine_ls_hydrogen_treatment mixed
_refine_ls_matrix_type full
_refine_ls_number_parameters 150
_refine_ls_number_reflns 2429
_refine_ls_number_restraints 5
_refine_ls_restrained_S_all 1.086
_refine_ls_R_factor_all 0.0706
_refine_ls_R_factor_gt 0.0506
_refine_ls_shift/su_max 0.000
_refine_ls_shift/su_mean 0.000
_refine_ls_structure_factor_coef Fsqd
_refine_ls_weighting_details 'calc w=1/[\s^2^(Fo^2^)+(0.0794P)^2^+0.1147P] where P=(Fo^2^+2Fc^2^)/3'
_refine_ls_weighting_scheme calc
_refine_ls_wR_factor_gt 0.1534
_refine_ls_wR_factor_ref 0.1677
_reflns_number_gt 1650
_reflns_number_total 2429
_reflns_threshold_expression >2sigma(I)
_cod_data_source_file ja011197d_1.cif
_cod_data_source_block est373k
_cod_database_code 4115753

loop_
_symmetry_equiv_pos_as_xyz
'x, y, z'
'-x+1/2, y+1/2, -z'
'-x, -y, -z'
'x-1/2, -y-1/2, z'

loop_
_atom_site_label
_atom_site_type_symbol
_atom_site_fract_x
_atom_site_fract_y
_atom_site_fract_z
_atom_site_U_iso_or_equiv
_atom_site_adp_type
_atom_site_occupancy
_atom_site_symmetry_multiplicity
_atom_site_calc_flag
_atom_site_refinement_flags
_atom_site_disorder_assembly
_atom_site_disorder_group
C11 C 0.07563(12) 0.6305(3) 0.42383(9) 0.0594(4) Uani 1 1 d . . .
C12 C 0.06188(15) 0.8319(3) 0.37345(12) 0.0728(5) Uani 1 1 d . . .
C13 C 0.12695(18) 0.8749(4) 0.32127(13) 0.0820(5) Uani 1 1 d . . .
C14 C 0.20777(17) 0.7170(4) 0.31853(13) 0.0805(5) Uani 1 1 d . . .
C15 C 0.22455(15) 0.5167(4) 0.36909(13) 0.0775(5) Uani 1 1 d . . .
C16 C 0.15943(14) 0.4730(3) 0.42125(11) 0.0671(4) Uani 1 1 d . . .
C17 C 0.00168(14) 0.5930(3) 0.47677(11) 0.0666(4) Uani 1 1 d . . .
H12 H 0.0038(17) 0.947(4) 0.3738(13) 0.093(6) Uiso 1 1 d . . .
H13 H 0.1132(17) 1.010(4) 0.2827(14) 0.097(6) Uiso 1 1 d . . .
H14 H 0.2546(17) 0.739(4) 0.2847(14) 0.098(6) Uiso 1 1 d . . .
H15 H 0.2806(17) 0.402(4) 0.3674(13) 0.093(6) Uiso 1 1 d . . .
H16 H 0.1707(14) 0.335(3) 0.4549(11) 0.073(5) Uiso 1 1 d . . .
H17 H -0.0523(16) 0.729(4) 0.4764(13) 0.091(6) Uiso 1 1 d . . .
C21 C 0.65755(8) 0.4366(3) 0.08244(11) 0.0644(6) Uani 0.80 1 d PGD A 1
C22 C 0.70948(13) 0.2539(3) 0.14176(13) 0.0787(7) Uani 0.80 1 d PGD A 1
H22 H 0.6647 0.1306 0.1479 0.094 Uiso 0.80 1 calc PR A 1
C23 C 0.82881(14) 0.2570(3) 0.19187(13) 0.0839(8) Uani 0.80 1 d PG A 1
H23 H 0.8633 0.1356 0.2313 0.101 Uiso 0.80 1 calc PR A 1
C24 C 0.89620(8) 0.4426(4) 0.18268(13) 0.0777(7) Uani 0.80 1 d PG A 1
H24 H 0.9755 0.4447 0.2160 0.093 Uiso 0.80 1 calc PR A 1
C25 C 0.84428(15) 0.6253(3) 0.12336(14) 0.0834(7) Uani 0.80 1 d PG A 1
H25 H 0.8890 0.7486 0.1173 0.100 Uiso 0.80 1 calc PR A 1
C26 C 0.72495(15) 0.6223(3) 0.07325(12) 0.0780(7) Uani 0.80 1 d PG A 1
H26 H 0.6905 0.7436 0.0338 0.094 Uiso 0.80 1 calc PR A 1
C27 C 0.53102(18) 0.4263(4) 0.03077(13) 0.0700(5) Uani 0.80 1 d PD . 1
H27 H 0.4916 0.3022 0.0434 0.084 Uiso 0.80 1 calc PR . 1
C21' C 0.6646(4) 0.5129(14) 0.0723(5) 0.0725(13) Uiso 0.20 1 d PGD B 2
C22' C 0.6775(6) 0.3024(13) 0.1191(6) 0.0725(13) Uiso 0.20 1 d PG B 2
H22' H 0.6132 0.2100 0.1111 0.087 Uiso 0.20 1 calc PR B 2
C23' C 0.7873(8) 0.2312(11) 0.1779(6) 0.0725(13) Uiso 0.20 1 d PG B 2
H23' H 0.7960 0.0914 0.2090 0.087 Uiso 0.20 1 calc PR B 2
C24' C 0.8842(5) 0.3703(15) 0.1900(6) 0.0725(13) Uiso 0.20 1 d PG B 2
H24' H 0.9571 0.3230 0.2291 0.087 Uiso 0.20 1 calc PR B 2
C25' C 0.8712(4) 0.5807(14) 0.1431(6) 0.0725(13) Uiso 0.20 1 d PG B 2
H25' H 0.9355 0.6732 0.1511 0.087 Uiso 0.20 1 calc PR B 2
C26' C 0.7614(6) 0.6520(12) 0.0843(6) 0.0725(13) Uiso 0.20 1 d PGD B 2
H26' H 0.7528 0.7918 0.0532 0.087 Uiso 0.20 1 calc PR B 2
C27' C 0.5485(4) 0.5606(15) 0.0098(6) 0.0725(13) Uiso 0.20 1 d PD . 2
H27' H 0.5402 0.6992 -0.0220 0.087 Uiso 0.20 1 calc PR . 2

loop_
_atom_site_aniso_label
_atom_site_aniso_U_11
_atom_site_aniso_U_22
_atom_site_aniso_U_33
_atom_site_aniso_U_23
_atom_site_aniso_U_13
_atom_site_aniso_U_12
C11 0.0552(7) 0.0652(9) 0.0555(8) -0.0015(6) 0.0178(6) -0.0060(7)
C12 0.0756(10) 0.0676(10) 0.0780(10) 0.0064(8) 0.0317(9) 0.0036(8)
C13 0.0950(13) 0.0751(11) 0.0802(11) 0.0120(9) 0.0374(10) -0.0087(10)
C14 0.0825(11) 0.0930(13) 0.0771(11) -0.0047(10) 0.0428(9) -0.0174(10)
C15 0.0711(10) 0.0814(12) 0.0872(12) -0.0047(9) 0.0379(9) -0.0003(9)
C16 0.0678(9) 0.0648(10) 0.0690(9) 0.0049(8) 0.0256(7) -0.0003(7)
C17 0.0627(8) 0.0702(10) 0.0674(9) 0.0034(7) 0.0248(7) 0.0039(8)
C21 0.0787(13) 0.0638(13) 0.0573(10) 0.0013(10) 0.0331(9) 0.0057(10)
C22 0.0666(13) 0.0861(15) 0.0799(15) 0.0217(12) 0.0230(11) 0.0157(11)
C23 0.0657(14) 0.0979(18) 0.0837(16) 0.0189(13) 0.0226(12) 0.0050(13)
C24 0.0756(13) 0.0890(18) 0.0672(12) -0.0006(13) 0.0251(10) -0.0026(12)
C25 0.0823(16) 0.0864(17) 0.0783(16) 0.0073(13) 0.0262(13) -0.0048(13)
C26 0.0766(15) 0.0828(15) 0.0714(13) 0.0070(11) 0.0237(12) -0.0027(12)
C27 0.0769(13) 0.0680(13) 0.0708(12) 0.0069(9) 0.0341(10) 0.0014(9)

loop_
_atom_type_symbol
_atom_type_description
_atom_type_scat_dispersion_real
_atom_type_scat_dispersion_imag
_atom_type_scat_source
C C 0.0033 0.0016 'International Tables Vol C Tables 4.2.6.8 and 6.1.1.4'
H H 0.0000 0.0000 'International Tables Vol C Tables 4.2.6.8 and 6.1.1.4'

loop_
_geom_angle_atom_site_label_1
_geom_angle_atom_site_label_2
_geom_angle_atom_site_label_3
_geom_angle
_geom_angle_site_symmetry_1
C12 C11 C16 117.52(15) .
C12 C11 C17 118.90(15) .
C16 C11 C17 123.58(14) .
C13 C12 C11 121.59(17) .
C13 C12 H12 118.8(11) .
C11 C12 H12 119.6(11) .
C14 C13 C12 120.15(18) .
C14 C13 H13 118.4(12) .
C12 C13 H13 121.4(12) .
C13 C14 C15 119.50(17) .
C13 C14 H14 123.5(13) .
C15 C14 H14 117.0(13) .
C14 C15 C16 120.47(18) .
C14 C15 H15 120.6(11) .
C16 C15 H15 118.9(11) .
C15 C16 C11 120.75(16) .
C15 C16 H16 119.9(10) .
C11 C16 H16 119.3(10) .
C17 C17 C11 126.7(2) 3_566
C17 C17 H17 118.0(11) 3_566
C11 C17 H17 115.3(11) .
C22 C21 C26 120.0 .
C22 C21 C27 118.19(15) .
C26 C21 C27 121.81(15) .
C23 C22 C21 120.0 .
C23 C22 H22 120.0 .
C21 C22 H22 120.0 .
C22 C23 C24 120.0 .
C22 C23 H23 120.0 .
C24 C23 H23 120.0 .
C25 C24 C23 120.0 .
C25 C24 H24 120.0 .
C23 C24 H24 120.0 .
C26 C25 C24 120.0 .
C26 C25 H25 120.0 .
C24 C25 H25 120.0 .
C25 C26 C21 120.0 .
C25 C26 H26 120.0 .
C21 C26 H26 120.0 .
C27 C27 C21 126.8(3) 3_665
C27 C27 H27 116.6 3_665
C21 C27 H27 116.6 .
C22' C21' C26' 120.0 .
C22' C21' C27' 114.7(6) .
C26' C21' C27' 125.2(6) .
C23' C22' C21' 120.0 .
C23' C22' H22' 120.0 .
C21' C22' H22' 120.0 .
C22' C23' C24' 120.0 .
C22' C23' H23' 120.0 .
C24' C23' H23' 120.0 .
C25' C24' C23' 120.0 .
C25' C24' H24' 120.0 .
C23' C24' H24' 120.0 .
C26' C25' C24' 120.0 .
C26' C25' H25' 120.0 .
C24' C25' H25' 120.0 .
C25' C26' C21' 120.0 .
C25' C26' H26' 120.0 .
C21' C26' H26' 120.0 .
C27' C27' C21' 130.7(11) 3_665
C27' C27' H27' 114.7 3_665
C21' C27' H27' 114.7 .

loop_
_geom_bond_atom_site_label_1
_geom_bond_atom_site_label_2
_geom_bond_distance
_geom_bond_site_symmetry_2
C11 C12 1.384(2) .
C11 C16 1.394(2) .
C11 C17 1.475(2) .
C12 C13 1.379(3) .
C12 H12 0.98(2) .
C13 C14 1.369(3) .
C13 H13 0.97(2) .
C14 C15 1.377(3) .
C14 H14 0.94(2) .
C15 C16 1.380(2) .
C15 H15 0.97(2) .
C16 H16 0.937(18) .
C17 C17 1.311(3) 3_566
C17 H17 1.03(2) .
C21 C22 1.4000 .
C21 C26 1.4000 .
C21 C27 1.482(2) .
C22 C23 1.4000 .
C22 H22 0.9300 .
C23 C24 1.4000 .
C23 H23 0.9300 .
C24 C25 1.4000 .
C24 H24 0.9300 .
C25 C26 1.4000 .
C25 H25 0.9300 .
C26 H26 0.9300 .
C27 C27 1.308(4) 3_665
C27 H27 0.9300 .
C21' C22' 1.4000 .
C21' C26' 1.4000 .
C21' C27' 1.443(7) .
C22' C23' 1.4000 .
C22' H22' 0.9300 .
C23' C24' 1.4000 .
C23' H23' 0.9300 .
C24' C25' 1.4000 .
C24' H24' 0.9300 .
C25' C26' 1.4000 .
C25' H25' 0.9300 .
C26' H26' 0.9300 .
C27' C27' 1.327(8) 3_665
C27' H27' 0.9300 .

loop_
_geom_torsion_atom_site_label_1
_geom_torsion_atom_site_label_2
_geom_torsion_atom_site_label_3
_geom_torsion_atom_site_label_4
_geom_torsion
_geom_torsion_site_symmetry_4
C16 C11 C12 C13 1.1(2) .
C17 C11 C12 C13 -178.79(16) .
C11 C12 C13 C14 -0.2(3) .
C12 C13 C14 C15 -0.8(3) .
C13 C14 C15 C16 0.9(3) .
C14 C15 C16 C11 0.0(3) .
C12 C11 C16 C15 -0.9(2) .
C17 C11 C16 C15 178.90(15) .
C12 C11 C17 C17 175.4(2) 3_566
C16 C11 C17 C17 -4.4(3) 3_566
C26 C21 C22 C23 0.0 .
C27 C21 C22 C23 -179.98(18) .
C21 C22 C23 C24 0.0 .
C22 C23 C24 C25 0.0 .
C23 C24 C25 C26 0.0 .
C24 C25 C26 C21 0.0 .
C22 C21 C26 C25 0.0 .
C27 C21 C26 C25 179.98(18) .
C22 C21 C27 C27 -176.2(2) 3_665
C26 C21 C27 C27 3.8(4) 3_665
C26' C21' C22' C23' 0.0 .
C27' C21' C22' C23' 176.6(8) .
C21' C22' C23' C24' 0.0 .
C22' C23' C24' C25' 0.0 .
C23' C24' C25' C26' 0.0 .
C24' C25' C26' C21' 0.0 .
C22' C21' C26' C25' 0.0 .
C27' C21' C26' C25' -176.2(9) .
C22' C21' C27' C27' 1.0(16) 3_665
C26' C21' C27' C27' 177.3(11) 3_665
